data_7226699
loop_
_publ_author_name
'Dresselhaus, Thomas'
'Eusterwiemann, Steffen'
'Matuschek, David R.'
'Daniliuc, Constantin G.'
'Janka, Oliver'
'P\"ottgen, Rainer'
'Studer, Armido'
'Neugebauer, Johannes'

_publ_section_title
;
 Black-box determination of temperature-dependent susceptibilities for
 crystalline organic radicals with complex magnetic topologies.
;
_journal_issue 40
_journal_name_full 'Physical chemistry chemical physics : PCCP'
_journal_page_first 28262
_journal_page_last 28273
_journal_paper_doi 10.1039/c6cp05875b
_journal_volume 18
_journal_year 2016
_chemical_formula_sum 'C32 H24 N5 O'
_chemical_formula_weight 494.56
_chemical_name_systematic
; 
 ? 
;
_space_group_IT_number 2
_symmetry_cell_setting triclinic
_symmetry_space_group_name_Hall '-P 1'
_symmetry_space_group_name_H-M 'P -1'
_atom_sites_solution_hydrogens geom
_atom_sites_solution_primary direct
_atom_sites_solution_secondary difmap
_audit_creation_method SHELXL-97
_audit_update_record
;
2016-08-01 deposited with the CCDC.
2016-09-19 downloaded from the CCDC.
;
_cell_angle_alpha 97.847(1)
_cell_angle_beta 97.577(1)
_cell_angle_gamma 113.879(2)
_cell_formula_units_Z 2
_cell_length_a 10.1252(3)
_cell_length_b 10.2626(4)
_cell_length_c 13.4382(5)
_cell_measurement_reflns_used 5241
_cell_measurement_temperature 223(2)
_cell_measurement_theta_max 28.28
_cell_measurement_theta_min 0.41
_cell_volume 1237.61(8)
_computing_cell_refinement 'Collect (Nonius B.V., 1998)'
_computing_data_collection 'Collect (Nonius B.V., 1998)'
_computing_data_reduction 'Denzo-SMN (Otwinowski & Minor, 1997)'
_computing_molecular_graphics 'XP (BrukerAXS, 2000)'
_computing_publication_material 'SHELXL-97 (Sheldrick, 1997)'
_computing_structure_refinement 'SHELXL-97 (Sheldrick, 1997)'
_computing_structure_solution 'SHELXS-97 (Sheldrick, 1990)'
_diffrn_ambient_temperature 223(2)
_diffrn_measured_fraction_theta_full 0.994
_diffrn_measured_fraction_theta_max 0.994
_diffrn_measurement_device_type 'Nonius KappaCCD APEXII'
_diffrn_measurement_method '\w and \f scans'
_diffrn_radiation_monochromator 'Montel mirror'
_diffrn_radiation_source 'rotating anode Nonius FR591'
_diffrn_radiation_type MoK\a
_diffrn_radiation_wavelength 0.71073
_diffrn_reflns_av_R_equivalents 0.052
_diffrn_reflns_av_sigmaI/netI 0.0402
_diffrn_reflns_limit_h_max 12
_diffrn_reflns_limit_h_min -12
_diffrn_reflns_limit_k_max 11
_diffrn_reflns_limit_k_min -12
_diffrn_reflns_limit_l_max 16
_diffrn_reflns_limit_l_min -16
_diffrn_reflns_number 20889
_diffrn_reflns_theta_full 26.37
_diffrn_reflns_theta_max 26.37
_diffrn_reflns_theta_min 2.97
_exptl_absorpt_coefficient_mu 0.083
_exptl_absorpt_correction_T_max 0.9942
_exptl_absorpt_correction_T_min 0.9715
_exptl_absorpt_correction_type multi-scan
_exptl_absorpt_process_details 'Denzo (Otwinowski, Borek, Majewski & Minor, 2003)'
_exptl_crystal_colour 'dark red'
_exptl_crystal_density_diffrn 1.327
_exptl_crystal_density_method 'not measured'
_exptl_crystal_description plate
_exptl_crystal_F_000 518
_exptl_crystal_size_max 0.35
_exptl_crystal_size_mid 0.23
_exptl_crystal_size_min 0.07
_refine_diff_density_max 0.179
_refine_diff_density_min -0.199
_refine_diff_density_rms 0.040
_refine_ls_extinction_method none
_refine_ls_goodness_of_fit_ref 1.018
_refine_ls_hydrogen_treatment constr
_refine_ls_matrix_type full
_refine_ls_number_parameters 343
_refine_ls_number_reflns 5035
_refine_ls_number_restraints 0
_refine_ls_restrained_S_all 1.018
_refine_ls_R_factor_all 0.0633
_refine_ls_R_factor_gt 0.0498
_refine_ls_shift/su_max 0.000
_refine_ls_shift/su_mean 0.000
_refine_ls_structure_factor_coef Fsqd
_refine_ls_weighting_details 'calc w=1/[\s^2^(Fo^2^)+(0.0476P)^2^+0.5553P] where P=(Fo^2^+2Fc^2^)/3'
_refine_ls_weighting_scheme calc
_refine_ls_wR_factor_gt 0.1180
_refine_ls_wR_factor_ref 0.1274
_reflns_number_gt 4038
_reflns_number_total 5035
_reflns_threshold_expression >2sigma(I)
_cod_data_source_file c6cp05875b2.cif
_cod_data_source_block stu8205
_cod_depositor_comments 'Adding full bibliography for 7226699--7226701.cif.'
_cod_original_sg_symbol_H-M P-1
_cod_database_code 7226699

loop_
_symmetry_equiv_pos_as_xyz
'x, y, z'
'-x, -y, -z'

loop_
_atom_site_label
_atom_site_type_symbol
_atom_site_fract_x
_atom_site_fract_y
_atom_site_fract_z
_atom_site_U_iso_or_equiv
_atom_site_adp_type
_atom_site_occupancy
_atom_site_symmetry_multiplicity
_atom_site_calc_flag
_atom_site_refinement_flags
O1 O 0.88927(14) 0.04580(16) 0.38740(10) 0.0511(4) Uani 1 1 d .
N1 N 1.06723(15) 0.02883(15) 0.30423(10) 0.0352(3) Uani 1 1 d .
N2 N 1.10665(16) -0.02892(16) 0.22090(11) 0.0378(3) Uani 1 1 d .
N3 N 0.81911(15) -0.09601(15) 0.22603(10) 0.0349(3) Uani 1 1 d .
N4 N 0.85093(15) -0.16009(16) 0.14166(10) 0.0358(3) Uani 1 1 d .
N5 N 1.16483(16) -0.38199(17) -0.18546(11) 0.0407(4) Uani 1 1 d .
C1 C 0.92265(18) -0.00236(19) 0.31245(13) 0.0362(4) Uani 1 1 d .
C2 C 0.99420(18) -0.12011(18) 0.14518(12) 0.0332(4) Uani 1 1 d .
C3 C 1.03457(18) -0.18513(18) 0.05537(12) 0.0338(4) Uani 1 1 d .
C4 C 0.94234(19) -0.32490(19) -0.00041(13) 0.0384(4) Uani 1 1 d .
H4 H 0.8502 -0.3764 0.0158 0.046 Uiso 1 1 calc R
C5 C 0.98520(19) -0.3888(2) -0.07964(13) 0.0401(4) Uani 1 1 d .
H5 H 0.9223 -0.4840 -0.1161 0.048 Uiso 1 1 calc R
C6 C 1.12012(18) -0.31416(19) -0.10601(12) 0.0349(4) Uani 1 1 d .
C7 C 1.2102(2) -0.1720(2) -0.05252(13) 0.0395(4) Uani 1 1 d .
H7 H 1.3000 -0.1185 -0.0711 0.047 Uiso 1 1 calc R
C8 C 1.16820(19) -0.10940(19) 0.02779(13) 0.0386(4) Uani 1 1 d .
H8 H 1.2310 -0.0142 0.0643 0.046 Uiso 1 1 calc R
C11 C 1.18828(18) 0.11334(18) 0.38975(12) 0.0344(4) Uani 1 1 d .
C12 C 1.1978(2) 0.2397(2) 0.44705(14) 0.0424(4) Uani 1 1 d .
H12 H 1.1227 0.2702 0.4331 0.051 Uiso 1 1 calc R
C13 C 1.3199(2) 0.3216(2) 0.52574(15) 0.0514(5) Uani 1 1 d .
H13 H 1.3273 0.4083 0.5651 0.062 Uiso 1 1 calc R
C14 C 1.4295(2) 0.2781(2) 0.54687(15) 0.0534(5) Uani 1 1 d .
H14 H 1.5122 0.3350 0.5999 0.064 Uiso 1 1 calc R
C15 C 1.4184(2) 0.1504(2) 0.49011(16) 0.0511(5) Uani 1 1 d .
H15 H 1.4934 0.1199 0.5049 0.061 Uiso 1 1 calc R
C16 C 1.2977(2) 0.0670(2) 0.41172(15) 0.0431(4) Uani 1 1 d .
H16 H 1.2898 -0.0206 0.3735 0.052 Uiso 1 1 calc R
C21 C 0.66435(18) -0.13815(19) 0.22196(12) 0.0332(4) Uani 1 1 d .
C22 C 0.6145(2) -0.0318(2) 0.24034(14) 0.0410(4) Uani 1 1 d .
H22 H 0.6814 0.0673 0.2582 0.049 Uiso 1 1 calc R
C23 C 0.4644(2) -0.0734(2) 0.23205(15) 0.0476(5) Uani 1 1 d .
H23 H 0.4290 -0.0020 0.2431 0.057 Uiso 1 1 calc R
C24 C 0.3666(2) -0.2191(2) 0.20771(15) 0.0466(5) Uani 1 1 d .
H24 H 0.2651 -0.2468 0.2035 0.056 Uiso 1 1 calc R
C25 C 0.4180(2) -0.3241(2) 0.18947(14) 0.0430(4) Uani 1 1 d .
H25 H 0.3512 -0.4233 0.1728 0.052 Uiso 1 1 calc R
C26 C 0.56767(18) -0.28380(19) 0.19564(13) 0.0369(4) Uani 1 1 d .
H26 H 0.6027 -0.3550 0.1820 0.044 Uiso 1 1 calc R
C31 C 1.31599(18) -0.35295(18) -0.17922(12) 0.0343(4) Uani 1 1 d .
C32 C 1.4065(2) -0.3350(2) -0.08636(13) 0.0427(4) Uani 1 1 d .
H32 H 1.3682 -0.3410 -0.0262 0.051 Uiso 1 1 calc R
C33 C 1.5528(2) -0.3081(2) -0.08207(15) 0.0479(5) Uani 1 1 d .
H33 H 1.6139 -0.2944 -0.0188 0.058 Uiso 1 1 calc R
C34 C 1.6097(2) -0.3013(2) -0.17014(16) 0.0480(5) Uani 1 1 d .
H34 H 1.7090 -0.2833 -0.1670 0.058 Uiso 1 1 calc R
C35 C 1.5200(2) -0.32089(19) -0.26254(15) 0.0435(4) Uani 1 1 d .
H35 H 1.5578 -0.3181 -0.3229 0.052 Uiso 1 1 calc R
C36 C 1.3745(2) -0.34471(19) -0.26713(13) 0.0378(4) Uani 1 1 d .
H36 H 1.3148 -0.3554 -0.3303 0.045 Uiso 1 1 calc R
C41 C 1.05837(18) -0.48702(19) -0.27052(12) 0.0351(4) Uani 1 1 d .
C42 C 0.9449(2) -0.4612(2) -0.31975(14) 0.0475(5) Uani 1 1 d .
H42 H 0.9355 -0.3757 -0.2953 0.057 Uiso 1 1 calc R
C43 C 0.8452(2) -0.5616(2) -0.40511(15) 0.0537(5) Uani 1 1 d .
H43 H 0.7677 -0.5443 -0.4377 0.064 Uiso 1 1 calc R
C44 C 0.8587(2) -0.6863(2) -0.44256(15) 0.0490(5) Uani 1 1 d .
H44 H 0.7920 -0.7529 -0.5012 0.059 Uiso 1 1 calc R
C45 C 0.9705(2) -0.7128(2) -0.39339(14) 0.0441(4) Uani 1 1 d .
H45 H 0.9801 -0.7980 -0.4185 0.053 Uiso 1 1 calc R
C46 C 1.0689(2) -0.6148(2) -0.30732(13) 0.0394(4) Uani 1 1 d .
H46 H 1.1436 -0.6349 -0.2734 0.047 Uiso 1 1 calc R

loop_
_atom_site_aniso_label
_atom_site_aniso_U_11
_atom_site_aniso_U_22
_atom_site_aniso_U_33
_atom_site_aniso_U_23
_atom_site_aniso_U_13
_atom_site_aniso_U_12
O1 0.0394(7) 0.0650(9) 0.0378(7) -0.0140(6) 0.0117(6) 0.0180(7)
N1 0.0332(7) 0.0389(8) 0.0290(7) -0.0039(6) 0.0099(6) 0.0133(6)
N2 0.0360(8) 0.0406(8) 0.0322(7) -0.0047(6) 0.0123(6) 0.0143(6)
N3 0.0310(7) 0.0406(8) 0.0300(7) -0.0032(6) 0.0082(6) 0.0151(6)
N4 0.0354(8) 0.0423(8) 0.0290(7) -0.0036(6) 0.0081(6) 0.0191(7)
N5 0.0348(8) 0.0539(9) 0.0298(7) -0.0108(6) 0.0044(6) 0.0222(7)
C1 0.0345(9) 0.0383(9) 0.0314(9) -0.0029(7) 0.0086(7) 0.0140(7)
C2 0.0338(9) 0.0340(8) 0.0302(8) 0.0013(7) 0.0096(7) 0.0140(7)
C3 0.0343(9) 0.0388(9) 0.0281(8) -0.0004(7) 0.0074(7) 0.0175(7)
C4 0.0322(9) 0.0404(9) 0.0382(9) -0.0017(7) 0.0102(7) 0.0136(7)
C5 0.0358(9) 0.0402(9) 0.0364(9) -0.0076(7) 0.0059(7) 0.0138(8)
C6 0.0367(9) 0.0435(9) 0.0262(8) -0.0031(7) 0.0066(6) 0.0222(8)
C7 0.0383(9) 0.0412(9) 0.0365(9) 0.0009(7) 0.0152(7) 0.0148(8)
C8 0.0381(9) 0.0344(9) 0.0372(9) -0.0037(7) 0.0108(7) 0.0120(8)
C11 0.0314(8) 0.0373(9) 0.0281(8) 0.0019(7) 0.0082(7) 0.0094(7)
C12 0.0419(10) 0.0445(10) 0.0360(9) -0.0031(8) 0.0067(8) 0.0178(8)
C13 0.0498(11) 0.0532(12) 0.0376(10) -0.0107(9) 0.0051(8) 0.0163(10)
C14 0.0431(11) 0.0695(14) 0.0323(10) 0.0033(9) 0.0029(8) 0.0130(10)
C15 0.0389(10) 0.0650(13) 0.0494(11) 0.0176(10) 0.0053(8) 0.0218(10)
C16 0.0407(10) 0.0423(10) 0.0474(11) 0.0089(8) 0.0125(8) 0.0179(8)
C21 0.0320(8) 0.0422(9) 0.0264(8) 0.0034(7) 0.0083(6) 0.0174(7)
C22 0.0440(10) 0.0418(10) 0.0419(10) 0.0059(8) 0.0138(8) 0.0225(8)
C23 0.0478(11) 0.0579(12) 0.0489(11) 0.0062(9) 0.0139(9) 0.0348(10)
C24 0.0332(10) 0.0634(13) 0.0458(11) 0.0083(9) 0.0090(8) 0.0242(9)
C25 0.0354(9) 0.0474(10) 0.0400(10) 0.0042(8) 0.0042(7) 0.0143(8)
C26 0.0343(9) 0.0408(9) 0.0345(9) 0.0013(7) 0.0052(7) 0.0178(8)
C31 0.0332(9) 0.0358(9) 0.0309(8) -0.0042(7) 0.0048(7) 0.0158(7)
C32 0.0402(10) 0.0545(11) 0.0298(9) -0.0026(8) 0.0050(7) 0.0209(9)
C33 0.0425(10) 0.0537(11) 0.0412(10) -0.0029(9) -0.0007(8) 0.0212(9)
C34 0.0338(10) 0.0449(10) 0.0589(12) 0.0003(9) 0.0120(9) 0.0130(8)
C35 0.0445(10) 0.0387(10) 0.0462(10) 0.0063(8) 0.0212(8) 0.0140(8)
C36 0.0427(10) 0.0382(9) 0.0314(9) 0.0023(7) 0.0094(7) 0.0175(8)
C41 0.0348(9) 0.0425(9) 0.0254(8) -0.0018(7) 0.0058(6) 0.0168(8)
C42 0.0504(11) 0.0508(11) 0.0406(10) -0.0045(8) -0.0006(8) 0.0283(10)
C43 0.0468(11) 0.0646(13) 0.0432(11) 0.0003(10) -0.0057(9) 0.0255(10)
C44 0.0482(11) 0.0461(11) 0.0353(10) -0.0021(8) 0.0021(8) 0.0083(9)
C45 0.0491(11) 0.0348(9) 0.0404(10) -0.0006(8) 0.0130(8) 0.0116(8)
C46 0.0402(10) 0.0433(10) 0.0361(9) 0.0044(7) 0.0094(7) 0.0203(8)

loop_
_atom_type_symbol
_atom_type_description
_atom_type_scat_dispersion_real
_atom_type_scat_dispersion_imag
_atom_type_scat_source
C C 0.0033 0.0016 'International Tables Vol C Tables 4.2.6.8 and 6.1.1.4'
H H 0.0000 0.0000 'International Tables Vol C Tables 4.2.6.8 and 6.1.1.4'
N N 0.0061 0.0033 'International Tables Vol C Tables 4.2.6.8 and 6.1.1.4'
O O 0.0106 0.0060 'International Tables Vol C Tables 4.2.6.8 and 6.1.1.4'

loop_
_geom_angle_atom_site_label_1
_geom_angle_atom_site_label_2
_geom_angle_atom_site_label_3
_geom_angle
N2 N1 C1 124.39(13)
N2 N1 C11 114.20(13)
C1 N1 C11 121.04(13)
C2 N2 N1 115.07(13)
N4 N3 C1 125.09(13)
N4 N3 C21 114.62(12)
C1 N3 C21 120.22(13)
C2 N4 N3 114.56(13)
C6 N5 C31 120.83(13)
C6 N5 C41 120.59(14)
C31 N5 C41 118.49(13)
O1 C1 N3 122.97(15)
O1 C1 N1 123.73(15)
N3 C1 N1 113.30(13)
N4 C2 N2 127.50(14)
N4 C2 C3 116.70(14)
N2 C2 C3 115.80(14)
C4 C3 C8 118.67(15)
C4 C3 C2 120.72(15)
C8 C3 C2 120.56(15)
C5 C4 C3 120.46(16)
C5 C4 H4 119.8
C3 C4 H4 119.8
C4 C5 C6 120.87(16)
C4 C5 H5 119.6
C6 C5 H5 119.6
C5 C6 C7 118.65(15)
C5 C6 N5 120.47(15)
C7 C6 N5 120.89(16)
C8 C7 C6 120.29(16)
C8 C7 H7 119.9
C6 C7 H7 119.9
C7 C8 C3 121.00(16)
C7 C8 H8 119.5
C3 C8 H8 119.5
C12 C11 C16 120.40(16)
C12 C11 N1 120.94(16)
C16 C11 N1 118.64(15)
C11 C12 C13 119.10(18)
C11 C12 H12 120.4
C13 C12 H12 120.4
C14 C13 C12 120.92(19)
C14 C13 H13 119.5
C12 C13 H13 119.5
C13 C14 C15 119.72(18)
C13 C14 H14 120.1
C15 C14 H14 120.1
C14 C15 C16 120.34(19)
C14 C15 H15 119.8
C16 C15 H15 119.8
C15 C16 C11 119.50(18)
C15 C16 H16 120.3
C11 C16 H16 120.2
C26 C21 C22 121.17(16)
C26 C21 N3 119.26(14)
C22 C21 N3 119.52(15)
C21 C22 C23 119.07(17)
C21 C22 H22 120.5
C23 C22 H22 120.5
C24 C23 C22 120.31(17)
C24 C23 H23 119.8
C22 C23 H23 119.8
C23 C24 C25 119.98(17)
C23 C24 H24 120.0
C25 C24 H24 120.0
C24 C25 C26 120.26(18)
C24 C25 H25 119.9
C26 C25 H25 119.9
C21 C26 C25 119.18(16)
C21 C26 H26 120.4
C25 C26 H26 120.4
C36 C31 C32 118.88(16)
C36 C31 N5 120.00(15)
C32 C31 N5 121.11(15)
C33 C32 C31 120.22(17)
C33 C32 H32 119.9
C31 C32 H32 119.9
C34 C33 C32 120.45(18)
C34 C33 H33 119.8
C32 C33 H33 119.8
C35 C34 C33 119.54(17)
C35 C34 H34 120.2
C33 C34 H34 120.2
C34 C35 C36 120.36(17)
C34 C35 H35 119.8
C36 C35 H35 119.8
C35 C36 C31 120.52(17)
C35 C36 H36 119.7
C31 C36 H36 119.7
C42 C41 C46 118.92(16)
C42 C41 N5 120.43(15)
C46 C41 N5 120.62(15)
C41 C42 C43 119.94(18)
C41 C42 H42 120.0
C43 C42 H42 120.0
C44 C43 C42 120.72(19)
C44 C43 H43 119.6
C42 C43 H43 119.6
C43 C44 C45 119.45(17)
C43 C44 H44 120.3
C45 C44 H44 120.3
C44 C45 C46 120.34(17)
C44 C45 H45 119.8
C46 C45 H45 119.8
C45 C46 C41 120.60(17)
C45 C46 H46 119.7
C41 C46 H46 119.7

loop_
_geom_bond_atom_site_label_1
_geom_bond_atom_site_label_2
_geom_bond_distance
O1 C1 1.2092(19)
N1 N2 1.3757(17)
N1 C1 1.389(2)
N1 C11 1.439(2)
N2 C2 1.334(2)
N3 N4 1.3733(17)
N3 C1 1.389(2)
N3 C21 1.438(2)
N4 C2 1.330(2)
N5 C6 1.4174(19)
N5 C31 1.424(2)
N5 C41 1.424(2)
C2 C3 1.483(2)
C3 C4 1.389(2)
C3 C8 1.390(2)
C4 C5 1.384(2)
C4 H4 0.9400
C5 C6 1.390(2)
C5 H5 0.9400
C6 C7 1.393(2)
C7 C8 1.383(2)
C7 H7 0.9400
C8 H8 0.9400
C11 C12 1.375(2)
C11 C16 1.386(2)
C12 C13 1.387(3)
C12 H12 0.9400
C13 C14 1.366(3)
C13 H13 0.9400
C14 C15 1.377(3)
C14 H14 0.9400
C15 C16 1.379(3)
C15 H15 0.9400
C16 H16 0.9400
C21 C26 1.377(2)
C21 C22 1.383(2)
C22 C23 1.386(3)
C22 H22 0.9400
C23 C24 1.381(3)
C23 H23 0.9400
C24 C25 1.381(3)
C24 H24 0.9400
C25 C26 1.388(2)
C25 H25 0.9400
C26 H26 0.9400
C31 C36 1.387(2)
C31 C32 1.389(2)
C32 C33 1.385(3)
C32 H32 0.9400
C33 C34 1.381(3)
C33 H33 0.9400
C34 C35 1.376(3)
C34 H34 0.9400
C35 C36 1.384(2)
C35 H35 0.9400
C36 H36 0.9400
C41 C42 1.386(2)
C41 C46 1.388(2)
C42 C43 1.388(3)
C42 H42 0.9400
C43 C44 1.376(3)
C43 H43 0.9400
C44 C45 1.376(3)
C44 H44 0.9400
C45 C46 1.382(2)
C45 H45 0.9400
C46 H46 0.9400

loop_
_geom_torsion_atom_site_label_1
_geom_torsion_atom_site_label_2
_geom_torsion_atom_site_label_3
_geom_torsion_atom_site_label_4
_geom_torsion
C1 N1 N2 C2 0.1(3)
C11 N1 N2 C2 173.19(15)
C1 N3 N4 C2 -3.3(2)
C21 N3 N4 C2 179.49(14)
N4 N3 C1 O1 -176.03(18)
C21 N3 C1 O1 1.1(3)
N4 N3 C1 N1 3.4(3)
C21 N3 C1 N1 -179.49(15)
N2 N1 C1 O1 177.74(18)
C11 N1 C1 O1 5.1(3)
N2 N1 C1 N3 -1.7(3)
C11 N1 C1 N3 -174.37(15)
N3 N4 C2 N2 1.3(3)
N3 N4 C2 C3 -179.41(15)
N1 N2 C2 N4 0.1(3)
N1 N2 C2 C3 -179.12(15)
N4 C2 C3 C4 -31.9(2)
N2 C2 C3 C4 147.45(17)
N4 C2 C3 C8 150.58(17)
N2 C2 C3 C8 -30.1(2)
C8 C3 C4 C5 2.1(3)
C2 C3 C4 C5 -175.50(17)
C3 C4 C5 C6 -0.9(3)
C4 C5 C6 C7 -1.4(3)
C4 C5 C6 N5 178.29(17)
C31 N5 C6 C5 -144.79(18)
C41 N5 C6 C5 31.6(3)
C31 N5 C6 C7 34.9(3)
C41 N5 C6 C7 -148.65(18)
C5 C6 C7 C8 2.6(3)
N5 C6 C7 C8 -177.16(17)
C6 C7 C8 C3 -1.4(3)
C4 C3 C8 C7 -0.9(3)
C2 C3 C8 C7 176.64(17)
N2 N1 C11 C12 140.73(17)
C1 N1 C11 C12 -45.9(2)
N2 N1 C11 C16 -37.5(2)
C1 N1 C11 C16 135.84(18)
C16 C11 C12 C13 1.3(3)
N1 C11 C12 C13 -176.94(17)
C11 C12 C13 C14 -0.2(3)
C12 C13 C14 C15 -0.7(3)
C13 C14 C15 C16 0.5(3)
C14 C15 C16 C11 0.6(3)
C12 C11 C16 C15 -1.5(3)
N1 C11 C16 C15 176.76(16)
N4 N3 C21 C26 48.5(2)
C1 N3 C21 C26 -128.88(18)
N4 N3 C21 C22 -128.83(17)
C1 N3 C21 C22 53.8(2)
C26 C21 C22 C23 0.1(3)
N3 C21 C22 C23 177.35(16)
C21 C22 C23 C24 1.2(3)
C22 C23 C24 C25 -1.3(3)
C23 C24 C25 C26 0.1(3)
C22 C21 C26 C25 -1.2(3)
N3 C21 C26 C25 -178.55(16)
C24 C25 C26 C21 1.2(3)
C6 N5 C31 C36 -143.27(17)
C41 N5 C31 C36 40.2(2)
C6 N5 C31 C32 37.8(3)
C41 N5 C31 C32 -138.64(18)
C36 C31 C32 C33 0.5(3)
N5 C31 C32 C33 179.42(17)
C31 C32 C33 C34 -1.1(3)
C32 C33 C34 C35 0.2(3)
C33 C34 C35 C36 1.2(3)
C34 C35 C36 C31 -1.7(3)
C32 C31 C36 C35 0.9(3)
N5 C31 C36 C35 -178.06(16)
C6 N5 C41 C42 45.4(3)
C31 N5 C41 C42 -138.08(19)
C6 N5 C41 C46 -136.45(18)
C31 N5 C41 C46 40.0(2)
C46 C41 C42 C43 -0.7(3)
N5 C41 C42 C43 177.42(18)
C41 C42 C43 C44 -0.8(3)
C42 C43 C44 C45 1.3(3)
C43 C44 C45 C46 -0.2(3)
C44 C45 C46 C41 -1.4(3)
C42 C41 C46 C45 1.8(3)
N5 C41 C46 C45 -176.31(16)
